data_7010432
loop_
_publ_author_name
'Agust\'in Caballero'
'Felipe G\'omezde la Torre'
'F\'elix A. Jal\'on'
'Blanca R. Manzano'
'Ana M. Rodr\'iguez'
'Swiatoslaw Trofimenko'
'Michael P. Sigalas'

_publ_section_title
;
 Synthesis and characterisation of a series of ruthenium scorpionate
 complexes with B--HM agostic interactions. Crystal structure of
 [RuH(\k2-N,BH TpTn)(PMe3)(cod)]
 (TpTn&#x00A0;=&#x00A0;hydrotris[3-(2-thienyl)pyrazol-1-yl]borate)
;
_journal_issue 4
_journal_name_full 'J. Chem. Soc., Dalton Trans.'
_journal_page_first 427
_journal_page_last 433
_journal_paper_doi 10.1039/b008986i
_journal_year 2001
_chemical_formula_sum 'C32 H38 B N6 P Ru S3'
_chemical_formula_weight 745.71
_space_group_IT_number 2
_symmetry_cell_setting triclinic
_symmetry_space_group_name_Hall '-P 1'
_symmetry_space_group_name_H-M 'P -1'
_atom_sites_solution_hydrogens geom
_atom_sites_solution_primary direct
_atom_sites_solution_secondary difmap
_audit_creation_method SHELXL-97
_cell_angle_alpha 97.020(5)
_cell_angle_beta 105.600(5)
_cell_angle_gamma 94.070(5)
_cell_formula_units_Z 2
_cell_length_a 10.682(5)
_cell_length_b 11.427(5)
_cell_length_c 14.375(5)
_cell_measurement_reflns_used 25
_cell_measurement_temperature 293(2)
_cell_volume 1667.4(12)
_computing_cell_refinement 'Nonius (control program)'
_computing_data_collection 'Nonius (control program)'
_computing_data_reduction 'XRAY80 (Stewart, 1976)'
_computing_structure_refinement 'SHELXL-97 (Sheldrick, 1997)'
_computing_structure_solution 'SIR92 (Altomare, 1994)'
_diffrn_ambient_temperature 293(2)
_diffrn_measured_fraction_theta_full 0.997
_diffrn_measured_fraction_theta_max 0.997
_diffrn_measurement_device_type 'four circle diffractometer Nonius-Mach3'
_diffrn_measurement_method '\w/2\2q scans'
_diffrn_radiation_monochromator graphite
_diffrn_radiation_source 'fine-focus sealed tube'
_diffrn_radiation_type MoK\a
_diffrn_radiation_wavelength 0.71069
_diffrn_reflns_av_R_equivalents 0.0000
_diffrn_reflns_av_sigmaI/netI 0.0882
_diffrn_reflns_limit_h_max 14
_diffrn_reflns_limit_h_min 0
_diffrn_reflns_limit_k_max 15
_diffrn_reflns_limit_k_min -15
_diffrn_reflns_limit_l_max 18
_diffrn_reflns_limit_l_min -18
_diffrn_reflns_number 8005
_diffrn_reflns_theta_full 27.98
_diffrn_reflns_theta_max 27.98
_diffrn_reflns_theta_min 2.12
_diffrn_standards_interval_time 60
_diffrn_standards_number 2
_exptl_absorpt_coefficient_mu 0.739
_exptl_absorpt_correction_type none
_exptl_crystal_colour yellow
_exptl_crystal_density_diffrn 1.485
_exptl_crystal_density_method 'not measured'
_exptl_crystal_description block
_exptl_crystal_F_000 768
_exptl_crystal_size_max 0.3
_exptl_crystal_size_mid 0.3
_exptl_crystal_size_min 0.2
_refine_diff_density_max 0.735
_refine_diff_density_min -0.715
_refine_diff_density_rms 0.124
_refine_ls_extinction_method none
_refine_ls_goodness_of_fit_ref 1.061
_refine_ls_hydrogen_treatment mixed
_refine_ls_matrix_type full
_refine_ls_number_parameters 423
_refine_ls_number_reflns 8005
_refine_ls_number_restraints 0
_refine_ls_restrained_S_all 1.061
_refine_ls_R_factor_all 0.0883
_refine_ls_R_factor_gt 0.0487
_refine_ls_shift/su_max 0.004
_refine_ls_shift/su_mean 0.000
_refine_ls_structure_factor_coef Fsqd
_refine_ls_weighting_details 'calc w==1/[\s^2^(Fo^2^)+(0.0624P)^2^+0.0000P] where P==(Fo^2^+2Fc^2^)/3'
_refine_ls_weighting_scheme calc
_refine_ls_wR_factor_gt 0.1069
_refine_ls_wR_factor_ref 0.1503
_reflns_number_gt 5254
_reflns_number_total 8005
_reflns_threshold_expression >2sigma(I)
_cod_data_source_file b008986i.txt
_cod_data_source_block 7
_cod_original_sg_symbol_H-M P-1
_cod_database_code 7010432

loop_
_symmetry_equiv_pos_as_xyz
'x, y, z'
'-x, -y, -z'

loop_
_atom_site_label
_atom_site_type_symbol
_atom_site_fract_x
_atom_site_fract_y
_atom_site_fract_z
_atom_site_U_iso_or_equiv
_atom_site_adp_type
_atom_site_occupancy
_atom_site_symmetry_multiplicity
_atom_site_calc_flag
_atom_site_refinement_flags
_atom_site_disorder_assembly
_atom_site_disorder_group
Ru1 Ru 0.75950(4) -0.85606(4) 0.71042(3) 0.02460(12) Uani 1 1 d . . .
HA H 0.766(4) -0.949(4) 0.758(3) 0.019(12) Uiso 1 1 d . . .
HB H 0.760(5) -0.689(4) 0.669(4) 0.027(13) Uiso 1 1 d . . .
P1 P 0.82047(13) -0.77484(12) 0.87477(9) 0.0276(3) Uani 1 1 d . . .
S2 S 0.53681(14) -1.04310(14) 0.81303(14) 0.0479(4) Uani 1 1 d . . .
S4 S 0.62512(17) -0.39428(16) 0.98032(12) 0.0504(4) Uani 1 1 d . . .
S3 S 0.9239(11) -0.5281(9) 0.3831(7) 0.067(3) Uani 0.50 1 d P A 1
S3A S 0.9237(10) -0.5761(9) 0.3602(6) 0.062(2) Uani 0.50 1 d P A 2
N21 N 0.5641(4) -0.8193(3) 0.6961(3) 0.0247(8) Uani 1 1 d . . .
N22 N 0.5504(4) -0.7100(3) 0.6648(3) 0.0262(9) Uani 1 1 d . . .
N31 N 0.6431(4) -0.6417(4) 0.5353(3) 0.0258(9) Uani 1 1 d . . .
N32 N 0.7411(4) -0.6037(4) 0.4977(3) 0.0292(9) Uani 1 1 d . . .
N41 N 0.6982(4) -0.5208(4) 0.7017(3) 0.0268(9) Uani 1 1 d . . .
N42 N 0.6728(4) -0.4961(4) 0.7893(3) 0.0266(9) Uani 1 1 d . . .
B1 B 0.6665(5) -0.6451(5) 0.6436(4) 0.0281(12) Uani 1 1 d . . .
C1 C 0.9385(5) -0.9448(5) 0.7223(4) 0.0323(12) Uani 1 1 d . . .
H1 H 0.9407 -0.9458 0.7873 0.039 Uiso 1 1 calc . . .
C2 C 0.9560(5) -0.8355(5) 0.6921(4) 0.0350(12) Uani 1 1 d . . .
H2 H 0.9735 -0.7685 0.7392 0.042 Uiso 1 1 calc . . .
C3 C 0.9488(5) -0.8174(5) 0.5901(4) 0.0394(13) Uani 1 1 d . . .
H3A H 1.0291 -0.8382 0.5762 0.047 Uiso 1 1 calc . . .
H3B H 0.9438 -0.7338 0.5853 0.047 Uiso 1 1 calc . . .
C4 C 0.8337(6) -0.8887(5) 0.5124(4) 0.0386(13) Uani 1 1 d . . .
H4A H 0.8121 -0.8470 0.4562 0.046 Uiso 1 1 calc . . .
H4B H 0.8601 -0.9647 0.4915 0.046 Uiso 1 1 calc . . .
C5 C 0.7131(5) -0.9100(4) 0.5459(4) 0.0284(11) Uani 1 1 d . . .
H5 H 0.6533 -0.8542 0.5375 0.034 Uiso 1 1 calc . . .
C6 C 0.6862(5) -1.0069(4) 0.5880(4) 0.0289(11) Uani 1 1 d . . .
H6 H 0.6100 -1.0119 0.6075 0.035 Uiso 1 1 calc . . .
C7 C 0.7718(5) -1.1049(5) 0.6044(4) 0.0385(13) Uani 1 1 d . . .
H7A H 0.7650 -1.1513 0.5417 0.046 Uiso 1 1 calc . . .
H7B H 0.7390 -1.1566 0.6433 0.046 Uiso 1 1 calc . . .
C8 C 0.9157(5) -1.0644(5) 0.6552(4) 0.0360(12) Uani 1 1 d . . .
H8A H 0.9617 -1.0579 0.6060 0.043 Uiso 1 1 calc . . .
H8B H 0.9526 -1.1242 0.6936 0.043 Uiso 1 1 calc . . .
C9 C 0.8888(6) -0.8741(5) 0.9612(4) 0.0411(13) Uani 1 1 d . . .
H9A H 0.8303 -0.9456 0.9488 0.062 Uiso 1 1 calc . . .
H9B H 0.8999 -0.8357 1.0266 0.062 Uiso 1 1 calc . . .
H9C H 0.9719 -0.8931 0.9537 0.062 Uiso 1 1 calc . . .
C10 C 0.6893(6) -0.7258(5) 0.9222(4) 0.0383(13) Uani 1 1 d . . .
H10A H 0.6184 -0.7881 0.9054 0.057 Uiso 1 1 calc . . .
H10B H 0.6591 -0.6571 0.8944 0.057 Uiso 1 1 calc . . .
H10C H 0.7206 -0.7060 0.9920 0.057 Uiso 1 1 calc . . .
C11 C 0.9427(6) -0.6469(5) 0.9134(4) 0.0411(14) Uani 1 1 d . . .
H11A H 1.0178 -0.6642 0.8917 0.062 Uiso 1 1 calc . . .
H11B H 0.9681 -0.6288 0.9834 0.062 Uiso 1 1 calc . . .
H11C H 0.9070 -0.5801 0.8856 0.062 Uiso 1 1 calc . . .
C21 C 0.4281(5) -0.6821(5) 0.6575(4) 0.0308(11) Uani 1 1 d . . .
H21 H 0.3951 -0.6132 0.6378 0.037 Uiso 1 1 calc . . .
C22 C 0.3612(5) -0.7716(5) 0.6838(4) 0.0306(11) Uani 1 1 d . . .
H22 H 0.2747 -0.7755 0.6858 0.037 Uiso 1 1 calc . . .
C23 C 0.4485(5) -0.8583(5) 0.7079(3) 0.0274(10) Uani 1 1 d . . .
C24 C 0.4201(5) -0.9666(5) 0.7447(4) 0.0305(11) Uani 1 1 d . . .
C25 C 0.2989(5) -1.0165(5) 0.7396(4) 0.0373(13) Uani 1 1 d . . .
H25 H 0.2225 -0.9885 0.7060 0.045 Uiso 1 1 calc . . .
C26 C 0.3000(6) -1.1151(5) 0.7902(5) 0.0432(15) Uani 1 1 d . . .
H26 H 0.2243 -1.1582 0.7932 0.052 Uiso 1 1 calc . . .
C27 C 0.4204(6) -1.1405(5) 0.8334(5) 0.0445(15) Uani 1 1 d . . .
H27 H 0.4386 -1.2025 0.8696 0.053 Uiso 1 1 calc . . .
C31 C 0.5303(4) -0.6678(5) 0.4628(4) 0.0299(11) Uani 1 1 d . . .
H31 H 0.4499 -0.6932 0.4711 0.036 Uiso 1 1 calc . . .
C32 C 0.5514(5) -0.6514(6) 0.3769(4) 0.0400(14) Uani 1 1 d . . .
H32 H 0.4915 -0.6640 0.3153 0.048 Uiso 1 1 calc . . .
C33 C 0.6860(5) -0.6105(4) 0.4023(4) 0.0263(10) Uani 1 1 d . A .
C34 C 0.7591(5) -0.5736(4) 0.3360(4) 0.0277(11) Uani 1 1 d . . .
C35 C 0.7081(5) -0.5552(4) 0.2381(4) 0.0287(11) Uani 1 1 d . A .
H35 H 0.6202 -0.5670 0.2031 0.034 Uiso 1 1 calc . . .
C36 C 0.8117(6) -0.5159(6) 0.2014(4) 0.0474(15) Uani 1 1 d . . .
H36 H 0.8012 -0.5091 0.1360 0.057 Uiso 1 1 calc . B 1
C37 C 0.932(2) -0.4882(15) 0.2738(18) 0.042(5) Uani 0.50 1 d P A 1
H37 H 1.0068 -0.4524 0.2635 0.050 Uiso 0.50 1 calc P C 1
C37A C 0.926(3) -0.5374(17) 0.2487(18) 0.051(5) Uani 0.50 1 d P A 2
H37A H 0.9991 -0.5327 0.2259 0.061 Uiso 0.50 1 calc P D 2
C41 C 0.7659(5) -0.4255(5) 0.6845(4) 0.0355(12) Uani 1 1 d . . .
H41 H 0.7947 -0.4217 0.6293 0.043 Uiso 1 1 calc . . .
C42 C 0.7856(5) -0.3355(5) 0.7603(4) 0.0388(13) Uani 1 1 d . . .
H42 H 0.8296 -0.2603 0.7678 0.047 Uiso 1 1 calc . . .
C43 C 0.7244(5) -0.3824(5) 0.8243(4) 0.0309(11) Uani 1 1 d . . .
C44 C 0.7090(5) -0.3230(5) 0.9141(4) 0.0333(12) Uani 1 1 d . . .
C45 C 0.7508(5) -0.2062(5) 0.9607(4) 0.0328(12) Uani 1 1 d . . .
H45 H 0.7972 -0.1506 0.9369 0.039 Uiso 1 1 calc . . .
C46 C 0.7156(7) -0.1835(6) 1.0446(6) 0.062(2) Uani 1 1 d . . .
H46 H 0.7368 -0.1102 1.0843 0.075 Uiso 1 1 calc . . .
C47 C 0.6488(7) -0.2738(7) 1.0652(4) 0.0577(19) Uani 1 1 d . . .
H47 H 0.6185 -0.2710 1.1203 0.069 Uiso 1 1 calc . . .

loop_
_atom_site_aniso_label
_atom_site_aniso_U_11
_atom_site_aniso_U_22
_atom_site_aniso_U_33
_atom_site_aniso_U_23
_atom_site_aniso_U_13
_atom_site_aniso_U_12
Ru1 0.01938(19) 0.0295(2) 0.0238(2) 0.00242(16) 0.00527(15) 0.00153(14)
P1 0.0299(7) 0.0294(7) 0.0213(6) 0.0045(5) 0.0040(5) -0.0004(5)
S2 0.0321(7) 0.0432(8) 0.0737(12) 0.0285(8) 0.0158(8) 0.0013(6)
S4 0.0626(11) 0.0593(10) 0.0334(8) 0.0081(7) 0.0193(8) 0.0080(8)
S3 0.038(3) 0.126(8) 0.038(4) 0.024(4) 0.011(2) -0.007(4)
S3A 0.033(2) 0.126(7) 0.036(4) 0.040(4) 0.011(3) 0.018(4)
N21 0.0221(19) 0.023(2) 0.028(2) 0.0004(17) 0.0076(17) 0.0026(16)
N22 0.027(2) 0.026(2) 0.025(2) 0.0043(17) 0.0059(17) 0.0004(17)
N31 0.027(2) 0.029(2) 0.023(2) 0.0042(17) 0.0101(17) -0.0015(17)
N32 0.027(2) 0.037(2) 0.025(2) 0.0075(19) 0.0091(18) -0.0038(18)
N41 0.031(2) 0.030(2) 0.018(2) 0.0015(17) 0.0047(17) 0.0006(17)
N42 0.033(2) 0.028(2) 0.019(2) 0.0061(17) 0.0072(17) -0.0018(17)
B1 0.025(3) 0.038(3) 0.026(3) 0.010(2) 0.012(2) 0.005(2)
C1 0.026(3) 0.041(3) 0.027(3) 0.000(2) 0.003(2) 0.011(2)
C2 0.019(2) 0.048(3) 0.034(3) -0.003(3) 0.004(2) 0.004(2)
C3 0.033(3) 0.044(3) 0.049(4) 0.004(3) 0.025(3) 0.005(2)
C4 0.047(3) 0.049(3) 0.030(3) 0.007(3) 0.024(3) 0.015(3)
C5 0.030(3) 0.034(3) 0.021(2) -0.004(2) 0.008(2) 0.009(2)
C6 0.027(2) 0.031(3) 0.027(3) -0.001(2) 0.008(2) 0.000(2)
C7 0.039(3) 0.042(3) 0.034(3) 0.002(3) 0.010(3) 0.008(2)
C8 0.029(3) 0.037(3) 0.042(3) 0.004(3) 0.010(2) 0.006(2)
C9 0.045(3) 0.041(3) 0.034(3) 0.009(3) 0.004(3) 0.001(3)
C10 0.044(3) 0.045(3) 0.028(3) 0.001(2) 0.016(3) 0.003(3)
C11 0.041(3) 0.043(3) 0.030(3) 0.001(2) 0.001(2) -0.014(3)
C21 0.035(3) 0.037(3) 0.023(3) 0.002(2) 0.012(2) 0.017(2)
C22 0.020(2) 0.049(3) 0.026(3) 0.008(2) 0.010(2) 0.009(2)
C23 0.026(2) 0.037(3) 0.018(2) -0.002(2) 0.0091(19) -0.001(2)
C24 0.025(2) 0.035(3) 0.032(3) 0.003(2) 0.010(2) 0.003(2)
C25 0.031(3) 0.041(3) 0.038(3) -0.003(3) 0.011(2) -0.003(2)
C26 0.037(3) 0.038(3) 0.054(4) -0.003(3) 0.022(3) -0.016(3)
C27 0.045(3) 0.028(3) 0.065(4) 0.014(3) 0.023(3) -0.009(2)
C31 0.018(2) 0.044(3) 0.027(3) 0.009(2) 0.003(2) 0.005(2)
C32 0.032(3) 0.060(4) 0.021(3) 0.002(3) -0.004(2) 0.005(3)
C33 0.027(2) 0.025(2) 0.025(3) 0.004(2) 0.003(2) 0.0013(19)
C34 0.028(3) 0.032(3) 0.024(3) 0.006(2) 0.008(2) 0.008(2)
C35 0.023(2) 0.028(3) 0.039(3) 0.016(2) 0.011(2) 0.0030(19)
C36 0.056(4) 0.061(4) 0.036(3) 0.019(3) 0.021(3) 0.023(3)
C37 0.034(8) 0.044(11) 0.052(13) 0.022(9) 0.011(8) 0.005(9)
C37A 0.045(9) 0.065(14) 0.050(13) 0.028(11) 0.022(9) -0.007(12)
C41 0.039(3) 0.035(3) 0.034(3) 0.001(2) 0.015(2) 0.001(2)
C42 0.037(3) 0.041(3) 0.032(3) 0.000(2) 0.004(2) -0.004(2)
C43 0.031(3) 0.033(3) 0.026(3) 0.003(2) 0.004(2) 0.004(2)
C44 0.033(3) 0.037(3) 0.027(3) 0.007(2) 0.000(2) 0.011(2)
C45 0.027(3) 0.030(3) 0.039(3) -0.001(2) 0.008(2) 0.002(2)
C46 0.054(4) 0.051(4) 0.062(5) -0.028(4) -0.001(4) 0.009(3)
C47 0.062(4) 0.086(5) 0.026(3) -0.005(3) 0.013(3) 0.034(4)

loop_
_atom_type_symbol
_atom_type_description
_atom_type_scat_dispersion_real
_atom_type_scat_dispersion_imag
_atom_type_scat_source
C C 0.0033 0.0016 'International Tables Vol C Tables 4.2.6.8 and 6.1.1.4'
H H 0.0000 0.0000 'International Tables Vol C Tables 4.2.6.8 and 6.1.1.4'
B B 0.0013 0.0007 'International Tables Vol C Tables 4.2.6.8 and 6.1.1.4'
N N 0.0061 0.0033 'International Tables Vol C Tables 4.2.6.8 and 6.1.1.4'
P P 0.1023 0.0942 'International Tables Vol C Tables 4.2.6.8 and 6.1.1.4'
S S 0.1246 0.1234 'International Tables Vol C Tables 4.2.6.8 and 6.1.1.4'
Ru Ru -1.2594 0.8363 'International Tables Vol C Tables 4.2.6.8 and 6.1.1.4'

loop_
_geom_angle_atom_site_label_1
_geom_angle_atom_site_label_2
_geom_angle_atom_site_label_3
_geom_angle
_geom_angle_site_symmetry_1
_geom_angle_site_symmetry_3
_geom_angle_publ_flag
N21 Ru1 C2 157.24(19) . . ?
N21 Ru1 C1 164.15(17) . . ?
C2 Ru1 C1 36.9(2) . . ?
N21 Ru1 C6 89.33(17) . . ?
C2 Ru1 C6 94.49(19) . . ?
C1 Ru1 C6 79.64(19) . . ?
N21 Ru1 C5 90.78(16) . . ?
C2 Ru1 C5 79.75(19) . . ?
C1 Ru1 C5 86.79(18) . . ?
C6 Ru1 C5 35.41(18) . . ?
N21 Ru1 P1 90.84(11) . . ?
C2 Ru1 P1 95.76(14) . . ?
C1 Ru1 P1 93.83(14) . . ?
C6 Ru1 P1 152.82(14) . . ?
C5 Ru1 P1 171.64(14) . . ?
C11 P1 C10 102.8(3) . . ?
C11 P1 C9 101.8(3) . . ?
C10 P1 C9 100.6(3) . . ?
C11 P1 Ru1 117.57(19) . . ?
C10 P1 Ru1 115.55(19) . . ?
C9 P1 Ru1 116.1(2) . . ?
C27 S2 C24 92.4(3) . . ?
C47 S4 C44 92.1(3) . . ?
C37 S3 C34 91.0(10) . . ?
C34 S3A C37A 92.8(10) . . ?
C23 N21 N22 106.9(4) . . ?
C23 N21 Ru1 145.0(4) . . ?
N22 N21 Ru1 108.0(3) . . ?
C21 N22 N21 109.6(4) . . ?
C21 N22 B1 131.8(4) . . ?
N21 N22 B1 118.6(4) . . ?
C31 N31 N32 109.4(4) . . ?
C31 N31 B1 128.8(4) . . ?
N32 N31 B1 121.7(4) . . ?
C33 N32 N31 105.4(4) . . ?
N42 N41 C41 109.6(4) . . ?
N42 N41 B1 121.4(4) . . ?
C41 N41 B1 128.5(4) . . ?
C43 N42 N41 105.7(4) . . ?
N31 B1 N22 111.5(4) . . ?
N31 B1 N41 111.4(4) . . ?
N22 B1 N41 110.3(4) . . ?
C2 C1 C8 124.2(5) . . ?
C2 C1 Ru1 70.8(3) . . ?
C8 C1 Ru1 113.3(3) . . ?
C1 C2 C3 125.0(5) . . ?
C1 C2 Ru1 72.3(3) . . ?
C3 C2 Ru1 110.1(3) . . ?
C2 C3 C4 114.8(5) . . ?
C5 C4 C3 114.1(4) . . ?
C6 C5 C4 124.0(5) . . ?
C6 C5 Ru1 70.7(3) . . ?
C4 C5 Ru1 110.5(3) . . ?
C5 C6 C7 124.1(5) . . ?
C5 C6 Ru1 73.9(3) . . ?
C7 C6 Ru1 109.9(3) . . ?
C6 C7 C8 114.9(5) . . ?
C7 C8 C1 113.4(4) . . ?
N22 C21 C22 108.4(4) . . ?
C21 C22 C23 106.8(4) . . ?
N21 C23 C22 108.2(4) . . ?
N21 C23 C24 125.9(5) . . ?
C22 C23 C24 125.7(4) . . ?
C25 C24 C23 125.4(5) . . ?
C25 C24 S2 109.7(4) . . ?
C23 C24 S2 124.6(4) . . ?
C24 C25 C26 113.5(5) . . ?
C27 C26 C25 113.5(5) . . ?
C26 C27 S2 110.8(4) . . ?
N31 C31 C32 110.0(4) . . ?
C31 C32 C33 103.7(4) . . ?
N32 C33 C32 111.4(4) . . ?
N32 C33 C34 122.1(4) . . ?
C32 C33 C34 126.4(5) . . ?
C35 C34 C33 127.6(4) . . ?
C35 C34 S3A 108.9(5) . . ?
C33 C34 S3A 122.4(5) . . ?
C35 C34 S3 113.5(5) . . ?
C33 C34 S3 118.4(5) . . ?
S3A C34 S3 20.3(4) . . ?
C36 C35 C34 109.5(5) . . ?
C37A C36 C37 26.1(11) . . ?
C37A C36 C35 115.3(12) . . ?
C37 C36 C35 113.1(11) . . ?
C36 C37 S3 112.2(16) . . ?
C36 C37A S3A 110.6(16) . . ?
N41 C41 C42 109.8(5) . . ?
C41 C42 C43 104.1(5) . . ?
N42 C43 C42 110.9(5) . . ?
N42 C43 C44 121.3(5) . . ?
C42 C43 C44 127.7(5) . . ?
C45 C44 C43 130.1(5) . . ?
C45 C44 S4 109.0(4) . . ?
C43 C44 S4 120.8(4) . . ?
C46 C45 C44 112.2(5) . . ?
C47 C46 C45 114.6(6) . . ?
C46 C47 S4 112.0(5) . . ?

loop_
_geom_bond_atom_site_label_1
_geom_bond_atom_site_label_2
_geom_bond_distance
_geom_bond_site_symmetry_2
_geom_bond_publ_flag
Ru1 N21 2.119(4) . ?
Ru1 C2 2.184(5) . ?
Ru1 C1 2.204(5) . ?
Ru1 C6 2.237(5) . ?
Ru1 C5 2.278(5) . ?
Ru1 P1 2.3276(15) . ?
P1 C11 1.814(5) . ?
P1 C10 1.810(6) . ?
P1 C9 1.827(6) . ?
S2 C27 1.718(5) . ?
S2 C24 1.729(5) . ?
S4 C47 1.680(7) . ?
S4 C44 1.708(6) . ?
S3 C37 1.71(3) . ?
S3 C34 1.723(12) . ?
S3A C34 1.701(11) . ?
S3A C37A 1.72(3) . ?
N21 C23 1.345(6) . ?
N21 N22 1.383(5) . ?
N22 C21 1.347(6) . ?
N22 B1 1.519(7) . ?
N31 C31 1.350(6) . ?
N31 N32 1.369(5) . ?
N31 B1 1.515(7) . ?
N32 C33 1.329(6) . ?
N41 N42 1.360(5) . ?
N41 C41 1.348(7) . ?
N41 B1 1.522(7) . ?
N42 C43 1.354(6) . ?
C1 C2 1.388(8) . ?
C1 C8 1.536(7) . ?
C2 C3 1.489(8) . ?
C3 C4 1.523(8) . ?
C4 C5 1.506(7) . ?
C5 C6 1.374(7) . ?
C6 C7 1.496(7) . ?
C7 C8 1.524(7) . ?
C21 C22 1.355(7) . ?
C22 C23 1.419(7) . ?
C23 C24 1.447(7) . ?
C24 C25 1.356(7) . ?
C25 C26 1.413(8) . ?
C26 C27 1.339(8) . ?
C31 C32 1.346(7) . ?
C32 C33 1.414(7) . ?
C33 C34 1.466(7) . ?
C34 C35 1.414(7) . ?
C35 C36 1.416(8) . ?
C36 C37A 1.28(3) . ?
C36 C37 1.40(2) . ?
C41 C42 1.365(7) . ?
C42 C43 1.397(8) . ?
C43 C44 1.439(7) . ?
C44 C45 1.402(7) . ?
C45 C46 1.357(9) . ?
C46 C47 1.322(10) . ?
